data_7043986
loop_
_publ_author_name
'Cao, Li-Hui'
'Li, Hai-Yang'
'Xu, Hong'
'Wei, Yong-Li'
'Zang, Shuang-Quan'

_publ_section_title
;
 Diverse dissolution-recrystallization structural transformations and
 sequential F\"orster resonance energy transfer behavior of a
 luminescent porous Cd-MOF
;
_journal_coden_ASTM DTARAF
_journal_issue 35
_journal_name_full 'Dalton Transactions'
_journal_page_first 11656
_journal_page_last 11663
_journal_paper_doi 10.1039/c7dt02697h
_journal_volume 46
_journal_year 2017
_chemical_absolute_configuration unk
_chemical_formula_moiety 'C45 H53 Cd2 N7 O18'
_chemical_formula_sum 'C45 H53 Cd2 N7 O18'
_chemical_formula_weight 1204.74
_space_group_crystal_system trigonal
_space_group_IT_number 143
_space_group_name_Hall 'P 3'
_space_group_name_H-M_alt 'P 3'
_symmetry_space_group_name_Hall 'P 3'
_symmetry_space_group_name_H-M 'P 3'
_atom_sites_solution_hydrogens mixed
_atom_sites_solution_primary direct
_audit_block_doi 10.5517/ccdc.csd.cc1p3b26
_audit_creation_date 2017-08-15
_audit_creation_method
;
Olex2 1.2
(compiled 2016.11.07 svn.r3352 for OlexSys, GUI svn.r5261)
;
_audit_update_record
;
2017-08-15 deposited with the CCDC.
2017-08-16 downloaded from the CCDC.
;
_cell_angle_alpha 90
_cell_angle_beta 90
_cell_angle_gamma 120
_cell_formula_units_Z 1
_cell_length_a 17.9750(14)
_cell_length_b 17.9750(14)
_cell_length_c 8.8636(4)
_cell_measurement_reflns_used 1564
_cell_measurement_temperature 100.00(10)
_cell_measurement_theta_max 27.4680
_cell_measurement_theta_min 3.2270
_cell_volume 2480.2(3)
_computing_cell_refinement
;
CrysAlisPro, Agilent Technologies,
Version 1.171.36.28 (release 01-02-2013 CrysAlis171 .NET)
(compiled Feb  1 2013,16:14:44)
;
_computing_data_collection
;
CrysAlisPro, Agilent Technologies,
Version 1.171.36.28 (release 01-02-2013 CrysAlis171 .NET)
(compiled Feb  1 2013,16:14:44)
;
_computing_data_reduction
;
CrysAlisPro, Agilent Technologies,
Version 1.171.36.28 (release 01-02-2013 CrysAlis171 .NET)
(compiled Feb  1 2013,16:14:44)
;
_computing_molecular_graphics 'Olex2 (Dolomanov et al., 2009)'
_computing_publication_material 'Olex2 (Dolomanov et al., 2009)'
_computing_structure_refinement 'ShelXL (Sheldrick, 2015)'
_computing_structure_solution 'ShelXS (Sheldrick, 2008)'
_diffrn_ambient_temperature 100.00(10)
_diffrn_detector_area_resol_mean 16.2312
_diffrn_measured_fraction_theta_full 0.998
_diffrn_measured_fraction_theta_max 0.997
_diffrn_measurement_details
;
#__ type_ start__ end____ width___ exp.time_
  1 omega   -4.00   81.00   1.0000   30.0000
omega____ theta____ kappa____ phi______ frames
    -       19.7104   37.0000  120.0000 85

#__ type_ start__ end____ width___ exp.time_
  2 omega   18.00   46.00   1.0000   30.0000
omega____ theta____ kappa____ phi______ frames
    -       19.7104  -37.0000  -60.0000 28
;
_diffrn_measurement_device_type 'Xcalibur, Eos, Gemini'
_diffrn_measurement_method '\w scans'
_diffrn_orient_matrix_UB_11 0.0419179000
_diffrn_orient_matrix_UB_12 0.0055193000
_diffrn_orient_matrix_UB_13 -0.0023026000
_diffrn_orient_matrix_UB_21 -0.0042519000
_diffrn_orient_matrix_UB_22 -0.0134483000
_diffrn_orient_matrix_UB_23 0.0762993000
_diffrn_orient_matrix_UB_31 -0.0173729000
_diffrn_orient_matrix_UB_32 -0.0431719000
_diffrn_orient_matrix_UB_33 -0.0240768000
_diffrn_radiation_monochromator graphite
_diffrn_radiation_type MoK\a
_diffrn_radiation_wavelength 0.71073
_diffrn_reflns_av_R_equivalents 0.0343
_diffrn_reflns_av_unetI/netI 0.0828
_diffrn_reflns_Laue_measured_fraction_full 0.998
_diffrn_reflns_Laue_measured_fraction_max 0.997
_diffrn_reflns_limit_h_max 22
_diffrn_reflns_limit_h_min -21
_diffrn_reflns_limit_k_max 22
_diffrn_reflns_limit_k_min -22
_diffrn_reflns_limit_l_max 6
_diffrn_reflns_limit_l_min -11
_diffrn_reflns_number 5364
_diffrn_reflns_point_group_measured_fraction_full 0.998
_diffrn_reflns_point_group_measured_fraction_max 0.997
_diffrn_reflns_theta_full 25.242
_diffrn_reflns_theta_max 26.478
_diffrn_reflns_theta_min 3.228
_diffrn_source 'Enhance (Mo) X-ray Source'
_exptl_absorpt_coefficient_mu 0.469
_exptl_absorpt_correction_T_max 1.00000
_exptl_absorpt_correction_T_min 0.95192
_exptl_absorpt_correction_type multi-scan
_exptl_absorpt_process_details
;
CrysAlisPro, Agilent Technologies,
Version 1.171.36.28 (release 01-02-2013 CrysAlis171 .NET)
(compiled Feb  1 2013,16:14:44)
Empirical absorption correction using spherical harmonics,
 implemented in SCALE3 ABSPACK scaling algorithm.
;
_exptl_crystal_colour colourless
_exptl_crystal_colour_primary colourless
_exptl_crystal_density_diffrn 0.807
_exptl_crystal_description hexagonal
_exptl_crystal_F_000 612
_exptl_crystal_size_max 0.25
_exptl_crystal_size_mid 0.23
_exptl_crystal_size_min 0.22
_refine_diff_density_max 1.422
_refine_diff_density_min -0.581
_refine_diff_density_rms 0.062
_refine_ls_abs_structure_details
;
 Refined as an inversion twin.
;
_refine_ls_abs_structure_Flack 0.37(5)
_refine_ls_extinction_method none
_refine_ls_goodness_of_fit_ref 1.001
_refine_ls_hydrogen_treatment constr
_refine_ls_matrix_type full
_refine_ls_number_parameters 207
_refine_ls_number_reflns 4046
_refine_ls_number_restraints 134
_refine_ls_restrained_S_all 1.025
_refine_ls_R_factor_all 0.0705
_refine_ls_R_factor_gt 0.0524
_refine_ls_shift/su_max 0.002
_refine_ls_shift/su_mean 0.000
_refine_ls_structure_factor_coef Fsqd
_refine_ls_weighting_details 'w=1/[\s^2^(Fo^2^)+(0.0300P)^2^] where P=(Fo^2^+2Fc^2^)/3'
_refine_ls_weighting_scheme calc
_refine_ls_wR_factor_gt 0.0921
_refine_ls_wR_factor_ref 0.0978
_reflns_Friedel_coverage 1.000
_reflns_Friedel_fraction_full 0.998
_reflns_Friedel_fraction_max 0.997
_reflns_number_gt 2965
_reflns_number_total 4046
_reflns_threshold_expression 'I > 2\s(I)'
_cod_data_source_file c7dt02697h2.cif
_cod_data_source_block 20131214a
_cod_depositor_comments
;
 Updated bibliographic information.

 Antanas Vaitkus,
 2019-09-23
;
_cod_original_cell_volume 2480.1(4)
_cod_database_code 7043986
_chemical_oxdiff_formula C1H1O1N1Cd1
_shelx_space_group_comment
;
The symmetry employed for this shelxl refinement is uniquely defined
by the following loop, which should always be used as a source of
symmetry information in preference to the above space-group names.
They are only intended as comments.
;
_shelx_estimated_absorpt_t_max 0.904
_shelx_estimated_absorpt_t_min 0.892
_reflns_odcompleteness_completeness 99.76
_reflns_odcompleteness_iscentric 1
_reflns_odcompleteness_theta 26.32
_olex2_refinement_description
;
1. Twinned data refinement
 Scales: 0.63(5) 0.37(5)
2. Fixed Uiso
 At 1.2 times of:
  All C(H) groups, All C(H,H) groups, All N(H) groups
 At 1.5 times of:
  All C(H,H,H) groups, All O(H) groups
3. Rigid bond restraints
 N5, C17, C16, N4
 with sigma for 1-2 distances of 0.005 and sigma for 1-3 distances of 0.005
 O6, C10, C9, O5
 with sigma for 1-2 distances of 0.005 and sigma for 1-3 distances of 0.005
 O4, C8, O3
 with sigma for 1-2 distances of 0.005 and sigma for 1-3 distances of 0.005
4. Uiso/Uaniso restraints and constraints
C4 \\sim C5 \\sim C3 \\sim C2 \\sim C7 \\sim C6: within 2A with sigma of 0.01
and sigma for terminal atoms of 0.02
N2 \\sim C14 \\sim C15 \\sim N3: within 2A with sigma of 0.01 and sigma for
terminal atoms of 0.02
O6 \\sim C10 \\sim C11 \\sim C9 \\sim O5: within 1A with sigma of 0.005 and
sigma for terminal atoms of 0.01
Uanis(C1) \\sim Ueq, Uanis(C16) \\sim Ueq: with sigma of 0.01 and sigma for
terminal atoms of 0.02
Uanis(N2) \\sim Ueq, Uanis(C14) \\sim Ueq, Uanis(C15) \\sim Ueq, Uanis(N3)
\\sim Ueq: with sigma of 0.005 and sigma for terminal atoms of 0.01
Uanis(O1) \\sim Ueq, Uanis(O2) \\sim Ueq: with sigma of 0.01 and sigma for
terminal atoms of 0.02
Uanis(O4) \\sim Ueq, Uanis(C8) \\sim Ueq, Uanis(O3) \\sim Ueq: with sigma of
0.01 and sigma for terminal atoms of 0.02
5.a Riding coordinates:
 O6(H6)
5.b Ternary CH refined with riding coordinates:
 N3(H3), N5(H5), C10(H10)
5.c Secondary CH2 refined with riding coordinates:
 C14(H14A,H14B), C15(H15A,H15B), C16(H16A,H16B), C17(H17A,H17B)
5.d Aromatic/amide H refined with riding coordinates:
 N1(H1), C3(H3A), C4(H4), C6(H6A)
5.e Fitted hexagon refined as free rotating group:
 C2(C3,C4,C5,C6,C7)
5.f Idealised Me refined as rotating group:
 C11(H11A,H11B,H11C)
;
_shelx_shelxl_version_number 2016/6
_olex2_submission_special_instructions 'No special instructions were received'

loop_
_space_group_symop_operation_xyz
'x, y, z'
'-y, x-y, z'
'-x+y, -x, z'

loop_
_atom_site_label
_atom_site_type_symbol
_atom_site_fract_x
_atom_site_fract_y
_atom_site_fract_z
_atom_site_U_iso_or_equiv
_atom_site_adp_type
_atom_site_occupancy
_atom_site_site_symmetry_order
_atom_site_calc_flag
_atom_site_refinement_flags_posn
_atom_site_refinement_flags_adp
_atom_site_refinement_flags_occupancy
Cd1 Cd 1.000000 1.000000 -0.01455(7) 0.0450(4) Uani 1 3 d S T P
Cd2 Cd 0.333333 0.666667 0.46997(7) 0.0421(4) Uani 1 3 d S T P
O1 O 0.4817(6) 0.7669(6) 0.4796(9) 0.055(3) Uani 1 1 d . U .
O2 O 0.4397(6) 0.6821(6) 0.2906(8) 0.049(2) Uani 1 1 d . U .
O3 O 0.8546(6) 0.9031(6) -0.0289(8) 0.058(3) Uani 1 1 d . U .
O4 O 0.8951(5) 0.9884(5) 0.1779(8) 0.042(2) Uani 1 1 d . U .
O5 O 0.7747(4) 1.0123(5) 0.5688(7) 0.106(3) Uani 1 1 d . U .
O6 O 0.5642(6) 0.9570(6) 0.6867(10) 0.163(4) Uani 1 1 d . U .
H6 H 0.539837 0.958401 0.766668 0.244 Uiso 1 1 d R . .
N1 N 0.6364(4) 0.8974(5) 0.4959(6) 0.068(2) Uani 1 1 d . . .
H1 H 0.584011 0.869945 0.533149 0.082 Uiso 1 1 calc R . .
N2 N 1.000000 1.000000 -0.2839(15) 0.027(3) Uani 1 3 d S TU P
N3 N 1.000000 1.000000 -0.5693(14) 0.025(3) Uani 1 3 d S TU P
H3 H 0.999999 0.999999 -0.682088 0.030 Uiso 1 3 calc RS T P
N4 N 0.333333 0.666667 0.7346(16) 0.054(4) Uani 1 3 d S TU P
N5 N 0.333333 0.666667 1.0166(17) 0.074(4) Uani 1 3 d S TU P
H5 H 0.333334 0.666666 1.129435 0.089 Uiso 1 3 calc RS T P
C1 C 0.4982(8) 0.7438(8) 0.3561(14) 0.039(3) Uani 1 1 d . U .
C2 C 0.5870(5) 0.7894(6) 0.2865(8) 0.041(2) Uani 1 1 d . U .
C3 C 0.6040(6) 0.7578(5) 0.1558(8) 0.047(3) Uani 1 1 d G U .
H3A H 0.560168 0.706603 0.110829 0.057 Uiso 1 1 calc R . .
C4 C 0.6853(6) 0.8012(5) 0.0910(7) 0.049(3) Uani 1 1 d G U .
H4 H 0.696948 0.779581 0.001726 0.059 Uiso 1 1 calc R . .
C5 C 0.7495(5) 0.8761(5) 0.1569(8) 0.042(3) Uani 1 1 d G U .
C6 C 0.7324(6) 0.9077(5) 0.2876(8) 0.050(3) Uani 1 1 d G U .
H6A H 0.776260 0.958911 0.332565 0.060 Uiso 1 1 calc R . .
C7 C 0.6511(6) 0.8643(5) 0.3524(7) 0.050(3) Uani 1 1 d G U .
C8 C 0.8382(8) 0.9256(9) 0.0992(14) 0.045(3) Uani 1 1 d . U .
C9 C 0.7010(8) 0.9716(8) 0.5820(12) 0.100(4) Uani 1 1 d . U .
C10 C 0.6530(8) 0.9847(8) 0.7152(12) 0.107(4) Uani 1 1 d . U .
H10 H 0.683993 1.046304 0.747371 0.128 Uiso 1 1 calc R . .
C11 C 0.6484(7) 0.9301(8) 0.8402(11) 0.127(5) Uani 1 1 d . U .
H11A H 0.619063 0.938884 0.925725 0.190 Uiso 1 1 calc GR . .
H11B H 0.706604 0.944766 0.870427 0.190 Uiso 1 1 calc GR . .
H11C H 0.616359 0.869766 0.808722 0.190 Uiso 1 1 calc GR . .
C14 C 0.9385(7) 0.9233(6) -0.3400(11) 0.050(3) Uani 1 1 d . U .
H14A H 0.881604 0.913197 -0.307026 0.060 Uiso 1 1 calc R . .
H14B H 0.946693 0.877234 -0.296114 0.060 Uiso 1 1 calc R . .
C15 C 0.9383(8) 0.9165(6) -0.5087(12) 0.043(3) Uani 1 1 d . U .
H15A H 0.954180 0.873214 -0.538741 0.051 Uiso 1 1 calc R . .
H15B H 0.880300 0.898421 -0.548587 0.051 Uiso 1 1 calc R . .
C16 C 0.3912(9) 0.7608(7) 0.7926(12) 0.065(3) Uani 1 1 d . U .
H16A H 0.362878 0.795059 0.773878 0.078 Uiso 1 1 calc R . .
H16B H 0.447195 0.788486 0.739469 0.078 Uiso 1 1 calc R . .
C17 C 0.4050(8) 0.7555(8) 0.9678(12) 0.056(4) Uani 1 1 d . U .
H17A H 0.462117 0.761866 0.987786 0.067 Uiso 1 1 calc R . .
H17B H 0.400796 0.801233 1.022701 0.067 Uiso 1 1 calc R . .

loop_
_atom_site_aniso_label
_atom_site_aniso_U_11
_atom_site_aniso_U_22
_atom_site_aniso_U_33
_atom_site_aniso_U_23
_atom_site_aniso_U_13
_atom_site_aniso_U_12
Cd1 0.0608(7) 0.0608(7) 0.0133(7) 0.000 0.000 0.0304(3)
Cd2 0.0571(6) 0.0571(6) 0.0121(7) 0.000 0.000 0.0286(3)
O1 0.052(5) 0.092(6) 0.020(4) -0.003(4) 0.017(4) 0.036(4)
O2 0.052(5) 0.074(5) 0.022(4) 0.001(4) 0.013(4) 0.032(4)
O3 0.066(5) 0.094(6) 0.013(4) -0.003(4) -0.002(4) 0.038(5)
O4 0.054(5) 0.039(4) 0.021(3) -0.001(3) -0.009(3) 0.015(4)
O5 0.068(4) 0.170(7) 0.041(3) -0.023(4) -0.002(4) 0.029(5)
O6 0.130(6) 0.193(9) 0.182(9) -0.063(7) 0.031(7) 0.092(7)
N1 0.057(4) 0.095(5) 0.031(3) -0.026(4) 0.009(3) 0.023(4)
N2 0.031(3) 0.031(3) 0.019(5) 0.000 0.000 0.0155(15)
N3 0.030(3) 0.030(3) 0.016(5) 0.000 0.000 0.0149(15)
N4 0.077(6) 0.077(6) 0.008(5) 0.000 0.000 0.039(3)
N5 0.107(6) 0.107(6) 0.008(6) 0.000 0.000 0.053(3)
C1 0.055(6) 0.047(6) 0.029(6) 0.010(5) 0.005(5) 0.036(5)
C2 0.052(5) 0.066(6) 0.014(4) 0.001(4) -0.004(4) 0.036(4)
C3 0.057(5) 0.070(6) 0.015(4) 0.000(4) -0.005(4) 0.032(5)
C4 0.055(5) 0.070(6) 0.022(4) 0.001(4) -0.004(4) 0.032(5)
C5 0.052(5) 0.062(5) 0.014(4) 0.002(4) 0.007(4) 0.031(4)
C6 0.061(6) 0.063(6) 0.022(4) -0.013(4) 0.008(4) 0.028(5)
C7 0.065(6) 0.076(6) 0.013(4) -0.010(4) 0.011(4) 0.038(5)
C8 0.048(6) 0.065(7) 0.019(5) 0.006(5) -0.005(4) 0.026(5)
C9 0.093(6) 0.122(9) 0.064(6) -0.016(7) 0.013(6) 0.039(7)
C10 0.122(7) 0.122(9) 0.085(7) -0.012(7) 0.025(6) 0.067(8)
C11 0.143(11) 0.134(11) 0.071(7) 0.038(7) -0.009(7) 0.045(9)
C14 0.065(4) 0.045(4) 0.020(3) 0.005(3) 0.004(3) 0.013(3)
C15 0.050(4) 0.044(4) 0.033(4) -0.002(3) -0.002(3) 0.022(3)
C16 0.118(8) 0.054(5) 0.023(4) -0.004(4) -0.002(4) 0.042(5)
C17 0.059(7) 0.078(7) 0.017(4) -0.013(4) -0.006(4) 0.023(5)

loop_
_atom_type_symbol
_atom_type_description
_atom_type_scat_dispersion_real
_atom_type_scat_dispersion_imag
_atom_type_scat_source
C C 0.0033 0.0016 'International Tables Vol C Tables 4.2.6.8 and 6.1.1.4'
H H 0.0000 0.0000 'International Tables Vol C Tables 4.2.6.8 and 6.1.1.4'
Cd Cd -0.8075 1.2024 'International Tables Vol C Tables 4.2.6.8 and 6.1.1.4'
N N 0.0061 0.0033 'International Tables Vol C Tables 4.2.6.8 and 6.1.1.4'
O O 0.0106 0.0060 'International Tables Vol C Tables 4.2.6.8 and 6.1.1.4'

loop_
_geom_angle_atom_site_label_1
_geom_angle_atom_site_label_2
_geom_angle_atom_site_label_3
_geom_angle
_geom_angle_site_symmetry_1
_geom_angle_site_symmetry_3
O3 Cd1 O3 119.70(4) 3_675 2_765
O3 Cd1 O3 119.70(4) 3_675 .
O3 Cd1 O3 119.70(4) 2_765 .
O3 Cd1 O4 56.4(3) 3_675 3_675
O3 Cd1 O4 88.5(3) . 2_765
O3 Cd1 O4 133.9(3) 3_675 2_765
O3 Cd1 O4 88.5(3) 2_765 3_675
O3 Cd1 O4 88.5(3) 3_675 .
O3 Cd1 O4 56.4(3) 2_765 2_765
O3 Cd1 O4 133.9(3) 2_765 .
O3 Cd1 O4 56.4(3) . .
O3 Cd1 O4 133.9(3) . 3_675
O3 Cd1 N2 86.85(19) . .
O3 Cd1 N2 86.85(19) 3_675 .
O3 Cd1 N2 86.85(19) 2_765 .
O3 Cd1 C8 28.2(3) 3_675 3_675
O3 Cd1 C8 28.2(3) 2_765 2_765
O3 Cd1 C8 28.2(3) . .
O3 Cd1 C8 106.4(4) 2_765 3_675
O3 Cd1 C8 131.2(4) 3_675 2_765
O3 Cd1 C8 131.2(4) . 3_675
O3 Cd1 C8 106.4(4) 3_675 .
O3 Cd1 C8 131.2(4) 2_765 .
O3 Cd1 C8 106.4(4) . 2_765
O4 Cd1 O4 77.7(3) . 2_765
O4 Cd1 O4 77.7(3) . 3_675
O4 Cd1 O4 77.7(3) 3_675 2_765
O4 Cd1 C8 81.0(3) 2_765 .
O4 Cd1 C8 105.7(3) 2_765 3_675
O4 Cd1 C8 105.7(3) . 2_765
O4 Cd1 C8 28.2(3) 2_765 2_765
O4 Cd1 C8 28.2(3) . .
O4 Cd1 C8 81.0(3) . 3_675
O4 Cd1 C8 81.0(3) 3_675 2_765
O4 Cd1 C8 105.7(3) 3_675 .
O4 Cd1 C8 28.2(3) 3_675 3_675
N2 Cd1 O4 133.60(18) . 3_675
N2 Cd1 O4 133.60(18) . .
N2 Cd1 O4 133.60(18) . 2_765
N2 Cd1 C8 111.8(3) . 3_675
N2 Cd1 C8 111.8(3) . .
N2 Cd1 C8 111.8(3) . 2_765
C8 Cd1 C8 107.1(3) . 3_675
C8 Cd1 C8 107.1(3) . 2_765
C8 Cd1 C8 107.1(3) 3_675 2_765
O1 Cd2 O1 119.87(3) 2_665 3_565
O1 Cd2 O1 119.87(3) 2_665 .
O1 Cd2 O1 119.87(3) 3_565 .
O1 Cd2 O2 88.6(3) 3_565 .
O1 Cd2 O2 53.4(3) 3_565 3_565
O1 Cd2 O2 88.6(3) 2_665 3_565
O1 Cd2 O2 134.0(3) 3_565 2_665
O1 Cd2 O2 134.0(3) 2_665 .
O1 Cd2 O2 88.6(3) . 2_665
O1 Cd2 O2 53.4(3) . .
O1 Cd2 O2 53.4(3) 2_665 2_665
O1 Cd2 O2 134.0(3) . 3_565
O1 Cd2 C1 106.0(4) 2_665 3_565
O1 Cd2 C1 130.9(3) 2_665 .
O1 Cd2 C1 27.0(3) . .
O1 Cd2 C1 27.0(3) 2_665 2_665
O1 Cd2 C1 106.0(4) 3_565 .
O1 Cd2 C1 130.9(3) 3_565 2_665
O1 Cd2 C1 27.0(3) 3_565 3_565
O1 Cd2 C1 106.0(4) . 2_665
O1 Cd2 C1 130.9(3) . 3_565
O2 Cd2 O2 80.7(3) 3_565 .
O2 Cd2 O2 80.7(3) 2_665 3_565
O2 Cd2 O2 80.7(3) 2_665 .
O2 Cd2 C1 82.9(3) . 3_565
O2 Cd2 C1 82.9(3) 3_565 2_665
O2 Cd2 C1 106.9(4) 2_665 3_565
O2 Cd2 C1 82.9(3) 2_665 .
O2 Cd2 C1 106.9(4) . 2_665
O2 Cd2 C1 106.9(4) 3_565 .
O2 Cd2 C1 26.4(3) 3_565 3_565
O2 Cd2 C1 26.4(3) . .
O2 Cd2 C1 26.4(3) 2_665 2_665
N4 Cd2 O1 87.92(19) . 2_665
N4 Cd2 O1 87.92(19) . 3_565
N4 Cd2 O1 87.92(19) . .
N4 Cd2 O2 131.6(2) . 2_665
N4 Cd2 O2 131.6(2) . 3_565
N4 Cd2 O2 131.6(2) . .
N4 Cd2 C1 111.4(3) . 3_565
N4 Cd2 C1 111.4(3) . .
N4 Cd2 C1 111.4(3) . 2_665
C1 Cd2 C1 107.4(3) 2_665 .
C1 Cd2 C1 107.4(3) . 3_565
C1 Cd2 C1 107.4(3) 2_665 3_565
C1 O1 Cd2 94.6(8) . .
C1 O2 Cd2 93.7(7) . .
C8 O3 Cd1 93.7(8) . .
C8 O4 Cd1 86.4(7) . .
C10 O6 H6 110.3 . .
C7 N1 H1 116.9 . .
C9 N1 H1 116.9 . .
C9 N1 C7 126.2(7) . .
C14 N2 Cd1 111.5(7) . .
C14 N2 Cd1 111.5(7) 3_675 .
C14 N2 Cd1 111.5(7) 2_765 .
C14 N2 C14 107.4(8) 2_765 .
C14 N2 C14 107.4(8) . 3_675
C14 N2 C14 107.4(8) 2_765 3_675
C15 N3 H3 111.7 2_765 .
C15 N3 H3 111.7 3_675 .
C15 N3 H3 111.7 . .
C15 N3 C15 107.1(7) . 2_765
C15 N3 C15 107.1(7) 2_765 3_675
C15 N3 C15 107.1(7) . 3_675
C16 N4 Cd2 109.2(7) 2_665 .
C16 N4 Cd2 109.2(7) . .
C16 N4 Cd2 109.2(7) 3_565 .
C16 N4 C16 109.8(7) 2_665 .
C16 N4 C16 109.8(7) 2_665 3_565
C16 N4 C16 109.8(7) . 3_565
C17 N5 H5 106.4 2_665 .
C17 N5 H5 106.4 3_565 .
C17 N5 H5 106.4 . .
C17 N5 C17 112.3(6) 2_665 .
C17 N5 C17 112.3(6) . 3_565
C17 N5 C17 112.3(6) 2_665 3_565
O1 C1 Cd2 58.4(7) . .
O1 C1 C2 122.3(11) . .
O2 C1 Cd2 59.9(7) . .
O2 C1 O1 118.2(12) . .
O2 C1 C2 119.5(11) . .
C2 C1 Cd2 176.2(7) . .
C3 C2 C1 120.5(6) . .
C3 C2 C7 120.0 . .
C7 C2 C1 119.5(6) . .
C2 C3 H3A 120.0 . .
C2 C3 C4 120.0 . .
C4 C3 H3A 120.0 . .
C3 C4 H4 120.0 . .
C3 C4 C5 120.0 . .
C5 C4 H4 120.0 . .
C4 C5 C8 124.2(6) . .
C6 C5 C4 120.0 . .
C6 C5 C8 115.8(6) . .
C5 C6 H6A 120.0 . .
C7 C6 C5 120.0 . .
C7 C6 H6A 120.0 . .
C2 C7 N1 121.4(5) . .
C6 C7 N1 118.6(5) . .
C6 C7 C2 120.0 . .
O3 C8 Cd1 58.0(7) . .
O3 C8 C5 117.6(11) . .
O4 C8 Cd1 65.4(7) . .
O4 C8 O3 123.2(12) . .
O4 C8 C5 119.1(11) . .
C5 C8 Cd1 173.8(8) . .
O5 C9 N1 131.2(10) . .
O5 C9 C10 122.0(11) . .
N1 C9 C10 106.7(9) . .
O6 C10 C9 114.8(10) . .
O6 C10 H10 110.0 . .
O6 C10 C11 102.8(10) . .
C9 C10 H10 110.0 . .
C11 C10 C9 109.0(10) . .
C11 C10 H10 110.0 . .
C10 C11 H11A 109.5 . .
C10 C11 H11B 109.5 . .
C10 C11 H11C 109.5 . .
H11A C11 H11B 109.5 . .
H11A C11 H11C 109.5 . .
H11B C11 H11C 109.5 . .
N2 C14 H14A 108.6 . .
N2 C14 H14B 108.6 . .
N2 C14 C15 114.5(10) . .
H14A C14 H14B 107.6 . .
C15 C14 H14A 108.6 . .
C15 C14 H14B 108.6 . .
N3 C15 C14 108.4(10) . .
N3 C15 H15A 110.0 . .
N3 C15 H15B 110.0 . .
C14 C15 H15A 110.0 . .
C14 C15 H15B 110.0 . .
H15A C15 H15B 108.4 . .
N4 C16 H16A 110.3 . .
N4 C16 H16B 110.3 . .
N4 C16 C17 107.3(10) . .
H16A C16 H16B 108.5 . .
C17 C16 H16A 110.3 . .
C17 C16 H16B 110.3 . .
N5 C17 C16 105.3(10) . .
N5 C17 H17A 110.7 . .
N5 C17 H17B 110.7 . .
C16 C17 H17A 110.7 . .
C16 C17 H17B 110.7 . .
H17A C17 H17B 108.8 . .

loop_
_geom_bond_atom_site_label_1
_geom_bond_atom_site_label_2
_geom_bond_distance
_geom_bond_site_symmetry_2
Cd1 O3 2.308(9) 3_675
Cd1 O3 2.308(9) 2_765
Cd1 O3 2.308(9) .
Cd1 O4 2.473(7) 3_675
Cd1 O4 2.473(7) 2_765
Cd1 O4 2.473(7) .
Cd1 N2 2.388(13) .
Cd1 C8 2.715(13) 3_675
Cd1 C8 2.715(13) .
Cd1 C8 2.715(13) 2_765
Cd2 O1 2.358(9) 2_665
Cd2 O1 2.358(9) 3_565
Cd2 O1 2.358(9) .
Cd2 O2 2.393(7) 3_565
Cd2 O2 2.393(7) .
Cd2 O2 2.393(7) 2_665
Cd2 N4 2.345(15) .
Cd2 C1 2.760(13) 3_565
Cd2 C1 2.760(13) .
Cd2 C1 2.760(13) 2_665
O1 C1 1.258(13) .
O2 C1 1.228(14) .
O3 C8 1.287(14) .
O4 C8 1.285(14) .
O5 C9 1.156(11) .
O6 H6 0.8399 .
O6 C10 1.436(12) .
N1 H1 0.8800 .
N1 C7 1.483(8) .
N1 C9 1.469(12) .
N2 C14 1.358(10) 2_765
N2 C14 1.358(10) .
N2 C14 1.359(10) 3_675
N3 H3 1.0000 .
N3 C15 1.451(10) .
N3 C15 1.451(10) 2_765
N3 C15 1.451(10) 3_675
N4 C16 1.565(11) 2_665
N4 C16 1.565(11) .
N4 C16 1.565(11) 3_565
N5 H5 1.0000 .
N5 C17 1.530(11) .
N5 C17 1.530(11) 3_565
N5 C17 1.530(11) 2_665
C1 C2 1.513(14) .
C2 C3 1.3900 .
C2 C7 1.3900 .
C3 H3A 0.9500 .
C3 C4 1.3900 .
C4 H4 0.9500 .
C4 C5 1.3900 .
C5 C6 1.3900 .
C5 C8 1.476(15) .
C6 H6A 0.9500 .
C6 C7 1.3900 .
C9 C10 1.549(14) .
C10 H10 1.0000 .
C10 C11 1.456(13) .
C11 H11A 0.9800 .
C11 H11B 0.9800 .
C11 H11C 0.9800 .
C14 H14A 0.9900 .
C14 H14B 0.9900 .
C14 C15 1.499(13) .
C15 H15A 0.9900 .
C15 H15B 0.9900 .
C16 H16A 0.9900 .
C16 H16B 0.9900 .
C16 C17 1.583(14) .
C17 H17A 0.9900 .
C17 H17B 0.9900 .

loop_
_geom_torsion_atom_site_label_1
_geom_torsion_atom_site_label_2
_geom_torsion_atom_site_label_3
_geom_torsion_atom_site_label_4
_geom_torsion
_geom_torsion_site_symmetry_1
Cd1 O3 C8 O4 5.1(13) .
Cd1 O3 C8 C5 -174.8(8) .
Cd1 O4 C8 O3 -4.8(12) .
Cd1 O4 C8 C5 175.1(9) .
Cd1 N2 C14 C15 -176.3(8) .
Cd2 O1 C1 O2 -4.2(12) .
Cd2 O1 C1 C2 175.6(8) .
Cd2 O2 C1 O1 4.2(12) .
Cd2 O2 C1 C2 -175.7(8) .
Cd2 N4 C16 C17 -168.4(8) .
O1 C1 C2 C3 175.1(9) .
O1 C1 C2 C7 -6.3(13) .
O2 C1 C2 C3 -5.1(12) .
O2 C1 C2 C7 173.5(8) .
O5 C9 C10 O6 155.9(12) .
O5 C9 C10 C11 -89.5(16) .
N1 C9 C10 O6 -28.6(14) .
N1 C9 C10 C11 86.0(11) .
N2 C14 C15 N3 -6.4(14) .
N4 C16 C17 N5 -18.8(13) .
C1 C2 C3 C4 178.7(6) .
C1 C2 C7 N1 4.5(6) .
C1 C2 C7 C6 -178.7(6) .
C2 C3 C4 C5 0.0 .
C3 C2 C7 N1 -176.9(5) .
C3 C2 C7 C6 0.0 .
C3 C4 C5 C6 0.0 .
C3 C4 C5 C8 178.4(7) .
C4 C5 C6 C7 0.0 .
C4 C5 C8 O3 7.8(14) .
C4 C5 C8 O4 -172.1(7) .
C5 C6 C7 N1 176.9(5) .
C5 C6 C7 C2 0.0 .
C6 C5 C8 O3 -173.8(8) .
C6 C5 C8 O4 6.3(12) .
C7 N1 C9 O5 -10(2) .
C7 N1 C9 C10 175.4(8) .
C7 C2 C3 C4 0.0 .
C8 C5 C6 C7 -178.6(6) .
C9 N1 C7 C2 174.8(7) .
C9 N1 C7 C6 -2.1(10) .
C14 N2 C14 C15 -53.9(12) 2_765
C14 N2 C14 C15 61.4(11) 3_675
C15 N3 C15 C14 60.7(10) 2_765
C15 N3 C15 C14 -54.0(11) 3_675
C16 N4 C16 C17 72.0(11) 2_665
C16 N4 C16 C17 -48.8(12) 3_565
C17 N5 C17 C16 75.5(11) 3_565
C17 N5 C17 C16 -52.3(13) 2_665

loop_
_twin_individual_id
_twin_individual_mass_fraction_refined
1 0.63(5)
2 0.37(5)
